data_2207359
loop_
_publ_author_name
'Hulme, Ashley T.'
'Tocher, Derek A.'

_publ_section_title
;
 5-Fluorouracil--2,2,2-trifluoroethanol (1/1)
;
_journal_coeditor_code TK6270
_journal_issue 11
_journal_name_full 'Acta Crystallographica Section E'
_journal_page_first o3661
_journal_page_last o3663
_journal_paper_doi 10.1107/S1600536805032198
_journal_volume 61
_journal_year 2005
_chemical_formula_iupac 'C4 H3 F N2 O2 , C2 H3 F3 O'
_chemical_formula_moiety 'C4 H3 F N2 O2 , C2 H3 F3 O'
_chemical_formula_sum 'C6 H6 F4 N2 O3'
_chemical_formula_weight 230.13
_chemical_name_systematic
;
5-fluorouracil--2,2,2-trifluoroethanol (1/1)
;
_space_group_IT_number 4
_symmetry_cell_setting monoclinic
_symmetry_space_group_name_Hall 'P 2yb'
_symmetry_space_group_name_H-M 'P 1 21 1'
_atom_sites_solution_hydrogens difmap
_atom_sites_solution_primary direct
_atom_sites_solution_secondary difmap
_audit_creation_method SHELXL97
_cell_angle_alpha 90
_cell_angle_beta 102.807(2)
_cell_angle_gamma 90
_cell_formula_units_Z 2
_cell_length_a 5.3976(6)
_cell_length_b 6.7062(8)
_cell_length_c 12.1098(14)
_cell_measurement_reflns_used 2027
_cell_measurement_temperature 150(2)
_cell_measurement_theta_max 28.1
_cell_measurement_theta_min 3.5
_cell_volume 427.44(9)
_computing_cell_refinement 'SAINT (Bruker, 1998)'
_computing_data_collection 'SMART (Bruker, 1998)'
_computing_data_reduction SAINT
_computing_molecular_graphics 'CAMERON (Watkin <i>et al.</i>,  1996)'
_computing_publication_material SHELXL97
_computing_structure_refinement 'SHELXL97 (Sheldrick, 1997)'
_computing_structure_solution 'SHELXS97 (Sheldrick, 1997)'
_diffrn_ambient_temperature 150(2)
_diffrn_measured_fraction_theta_full 0.996
_diffrn_measured_fraction_theta_max 0.963
_diffrn_measurement_device_type 'Bruker SMART APEX'
_diffrn_measurement_method '\w rotation with narrow frames'
_diffrn_radiation_monochromator graphite
_diffrn_radiation_source 'fine-focus sealed tube'
_diffrn_radiation_type MoK\a
_diffrn_radiation_wavelength 0.71073
_diffrn_reflns_av_R_equivalents 0.0167
_diffrn_reflns_av_sigmaI/netI 0.016
_diffrn_reflns_limit_h_max 6
_diffrn_reflns_limit_h_min -7
_diffrn_reflns_limit_k_max 8
_diffrn_reflns_limit_k_min -8
_diffrn_reflns_limit_l_max 15
_diffrn_reflns_limit_l_min -15
_diffrn_reflns_number 2634
_diffrn_reflns_theta_full 26.0
_diffrn_reflns_theta_max 28.2
_diffrn_reflns_theta_min 1.7
_diffrn_standards_decay_% 0
_diffrn_standards_number 0
_exptl_absorpt_coefficient_mu 0.194
_exptl_absorpt_correction_T_max 0.968
_exptl_absorpt_correction_T_min 0.760
_exptl_absorpt_correction_type multi-scan
_exptl_absorpt_process_details '(SADABS; Sheldrick, 1996)'
_exptl_crystal_colour colourless
_exptl_crystal_density_diffrn 1.788
_exptl_crystal_density_method 'not measured'
_exptl_crystal_description plate
_exptl_crystal_F_000 232
_exptl_crystal_size_max 1.49
_exptl_crystal_size_mid 0.34
_exptl_crystal_size_min 0.17
_refine_diff_density_max 0.31
_refine_diff_density_min -0.24
_refine_ls_extinction_method none
_refine_ls_goodness_of_fit_ref 1.04
_refine_ls_hydrogen_treatment refall
_refine_ls_matrix_type full
_refine_ls_number_parameters 160
_refine_ls_number_reflns 1090
_refine_ls_number_restraints 1
_refine_ls_restrained_S_all 1.04
_refine_ls_R_factor_all 0.028
_refine_ls_R_factor_gt 0.028
_refine_ls_shift/su_max 0.000
_refine_ls_shift/su_mean 0.000
_refine_ls_structure_factor_coef Fsqd
_refine_ls_weighting_details 'calc w = 1/[\s^2^(Fo^2^)+(0.0503P)^2^+0.0688P] where P=(Fo^2^+2Fc^2^)/3'
_refine_ls_weighting_scheme calc
_refine_ls_wR_factor_gt 0.073
_refine_ls_wR_factor_ref 0.074
_reflns_number_gt 1060
_reflns_number_total 1090
_reflns_threshold_expression I>2\s(I)
_cod_data_source_file tk6270.cif
_cod_data_source_block I
_cod_original_sg_symbol_Hall P2yb
_cod_original_sg_symbol_H-M 'P 21'
_cod_database_code 2207359
_cod_database_fobs_code 2207359

loop_
_symmetry_equiv_pos_as_xyz
'x, y, z'
'-x, y+1/2, -z'

loop_
_atom_site_label
_atom_site_fract_x
_atom_site_fract_y
_atom_site_fract_z
_atom_site_U_iso_or_equiv
_atom_site_adp_type
_atom_site_calc_flag
_atom_site_occupancy
_atom_site_type_symbol
F9 0.57881(18) 0.57165(18) 0.24396(9) 0.0274(3) Uani d 1 F
O7 1.5295(2) 0.59410(19) 0.49255(11) 0.0208(3) Uani d 1 O
O8 0.8249(2) 0.2336(2) 0.34213(11) 0.0248(3) Uani d 1 O
N1 1.1899(3) 0.7582(2) 0.38580(12) 0.0209(3) Uani d 1 N
H1 1.271(5) 0.862(5) 0.393(2) 0.037(7) Uiso d 1 H
N3 1.1724(3) 0.4198(2) 0.41781(12) 0.0191(3) Uani d 1 N
H3 1.254(4) 0.313(4) 0.446(2) 0.020(5) Uiso d 1 H
C2 1.3099(3) 0.5927(3) 0.43551(13) 0.0176(3) Uani d 1 C
C4 0.9293(3) 0.3969(3) 0.35374(13) 0.0186(3) Uani d 1 C
C5 0.8192(3) 0.5820(3) 0.30489(14) 0.0200(3) Uani d 1 C
C6 0.9461(3) 0.7542(3) 0.32056(14) 0.0216(3) Uani d 1 C
H6 0.881(4) 0.870(4) 0.2910(18) 0.017(5) Uiso d 1 H
F11 0.5628(3) -0.0249(3) 0.08309(13) 0.0571(5) Uani d 1 F
F12 0.2214(3) -0.1821(2) 0.08921(13) 0.0506(4) Uani d 1 F
F13 0.2185(3) 0.0332(3) -0.04178(11) 0.0533(4) Uani d 1 F
O11 0.3333(3) 0.1118(2) 0.25622(11) 0.0299(3) Uani d 1 O
H11 0.466(5) 0.155(5) 0.275(2) 0.033(7) Uiso d 1 H
C11 0.2408(4) 0.1569(3) 0.14144(16) 0.0289(4) Uani d 1 C
H12 0.056(5) 0.155(4) 0.126(2) 0.030(6) Uiso d 1 H
H13 0.316(5) 0.277(5) 0.121(2) 0.041(7) Uiso d 1 H
C12 0.3116(4) -0.0040(4) 0.06811(17) 0.0323(4) Uani d 1 C

loop_
_atom_site_aniso_label
_atom_site_aniso_U_11
_atom_site_aniso_U_22
_atom_site_aniso_U_33
_atom_site_aniso_U_12
_atom_site_aniso_U_13
_atom_site_aniso_U_23
F9 0.0195(5) 0.0296(6) 0.0290(5) 0.0011(5) -0.0037(4) 0.0016(5)
O7 0.0193(5) 0.0154(5) 0.0257(6) -0.0009(5) 0.0005(4) -0.0018(5)
O8 0.0202(6) 0.0184(6) 0.0335(6) -0.0034(5) 0.0009(5) -0.0011(5)
N1 0.0224(7) 0.0126(7) 0.0267(7) -0.0009(6) 0.0034(5) 0.0009(6)
N3 0.0192(6) 0.0140(6) 0.0226(6) 0.0014(5) 0.0015(5) 0.0019(6)
C2 0.0199(7) 0.0144(7) 0.0181(7) -0.0015(7) 0.0038(5) -0.0022(6)
C4 0.0189(7) 0.0174(8) 0.0192(7) -0.0004(6) 0.0036(6) -0.0015(6)
C5 0.0179(7) 0.0217(8) 0.0194(7) 0.0020(7) 0.0020(6) 0.0005(6)
C6 0.0226(8) 0.0187(8) 0.0227(7) 0.0041(7) 0.0031(6) 0.0042(7)
F11 0.0388(7) 0.0803(13) 0.0542(9) 0.0108(8) 0.0149(6) -0.0146(8)
F12 0.0700(10) 0.0305(7) 0.0444(8) -0.0085(7) -0.0023(7) -0.0050(6)
F13 0.0697(9) 0.0655(11) 0.0216(6) -0.0002(8) 0.0032(6) -0.0015(6)
O11 0.0266(6) 0.0391(8) 0.0227(6) -0.0110(6) 0.0026(5) -0.0024(6)
C11 0.0284(8) 0.0287(10) 0.0270(8) 0.0003(8) 0.0003(7) 0.0012(8)
C12 0.0347(9) 0.0361(10) 0.0242(8) 0.0000(9) 0.0025(7) -0.0022(8)

loop_
_atom_type_symbol
_atom_type_description
_atom_type_scat_dispersion_real
_atom_type_scat_dispersion_imag
_atom_type_scat_source
C C 0.0033 0.0016 'International Tables Vol C Tables 4.2.6.8 and 6.1.1.4'
H H 0.0000 0.0000 'International Tables Vol C Tables 4.2.6.8 and 6.1.1.4'
N N 0.0061 0.0033 'International Tables Vol C Tables 4.2.6.8 and 6.1.1.4'
O O 0.0106 0.0060 'International Tables Vol C Tables 4.2.6.8 and 6.1.1.4'
F F 0.0171 0.0103 'International Tables Vol C Tables 4.2.6.8 and 6.1.1.4'

loop_
_geom_angle_atom_site_label_1
_geom_angle_atom_site_label_2
_geom_angle_atom_site_label_3
_geom_angle
C2 N1 C6 122.69(16)
C2 N1 H1 118(2)
C6 N1 H1 119.7(19)
C2 N3 C4 126.78(15)
C2 N3 H3 115.3(16)
C4 N3 H3 117.7(16)
O7 C2 N1 123.20(16)
O7 C2 N3 121.01(16)
N1 C2 N3 115.79(14)
O8 C4 N3 121.37(16)
O8 C4 C5 125.73(15)
N3 C4 C5 112.90(15)
C6 C5 F9 121.65(16)
C6 C5 C4 122.26(14)
F9 C5 C4 116.08(15)
C5 C6 N1 119.57(16)
C5 C6 H6 123.5(14)
N1 C6 H6 116.9(14)
C11 O11 H11 108(2)
O11 C11 C12 110.50(17)
O11 C11 H12 108.0(15)
C12 C11 H12 105.2(16)
O11 C11 H13 111.0(17)
C12 C11 H13 106.0(18)
H12 C11 H13 116(2)
F11 C12 F12 106.4(2)
F11 C12 F13 107.51(17)
F12 C12 F13 106.53(18)
F11 C12 C11 112.29(18)
F12 C12 C11 112.26(17)
F13 C12 C11 111.48(18)

loop_
_geom_bond_atom_site_label_1
_geom_bond_atom_site_label_2
_geom_bond_distance
F9 C5 1.3448(19)
O7 C2 1.233(2)
O8 C4 1.225(2)
N1 C2 1.357(2)
N1 C6 1.377(2)
N1 H1 0.82(3)
N3 C2 1.368(2)
N3 C4 1.377(2)
N3 H3 0.87(3)
C4 C5 1.445(2)
C5 C6 1.335(3)
C6 H6 0.89(3)
F11 C12 1.335(3)
F12 C12 1.336(3)
F13 C12 1.338(2)
O11 C11 1.402(2)
O11 H11 0.76(3)
C11 C12 1.500(3)
C11 H12 0.97(2)
C11 H13 0.96(3)

loop_
_geom_hbond_atom_site_label_D
_geom_hbond_atom_site_label_H
_geom_hbond_atom_site_label_A
_geom_hbond_site_symmetry_A
_geom_hbond_distance_DH
_geom_hbond_distance_HA
_geom_hbond_distance_DA
_geom_hbond_angle_DHA
N3 H3 O7 2_846 0.87(3) 1.92(3) 2.786(2) 173(2)
N1 H1 O7 2_856 0.82(3) 2.20(3) 2.924(2) 147(2)
N1 H1 O11 1_665 0.82(3) 2.43(3) 3.037(2) 132(2)
O11 H11 O8 . 0.76(3) 2.00(3) 2.7507(19) 171(3)

loop_
_geom_torsion_atom_site_label_1
_geom_torsion_atom_site_label_2
_geom_torsion_atom_site_label_3
_geom_torsion_atom_site_label_4
_geom_torsion
C6 N1 C2 O7 178.79(15)
C6 N1 C2 N3 -0.6(2)
C4 N3 C2 O7 -178.17(15)
C4 N3 C2 N1 1.2(2)
C2 N3 C4 O8 178.87(15)
C2 N3 C4 C5 -1.3(2)
O8 C4 C5 C6 -179.36(17)
N3 C4 C5 C6 0.8(2)
O8 C4 C5 F9 1.7(2)
N3 C4 C5 F9 -178.07(13)
F9 C5 C6 N1 178.49(14)
C4 C5 C6 N1 -0.4(2)
C2 N1 C6 C5 0.2(2)
O11 C11 C12 F11 -61.2(2)
O11 C11 C12 F12 58.7(2)
O11 C11 C12 F13 178.12(16)

loop_
_cod_related_entry_id
_cod_related_entry_database
_cod_related_entry_code
1 ChemSpider 21126998
